data_9012361
loop_
_publ_author_name
'Steidel, J.'
'Pickardt, J.'
'Steudel, R.'

_publ_section_title
;Redetermination of the crystal and molecular structure of cyclohexasulfur, S6
;
_journal_name_full 'Zeitschrift fur Naturforschung B'
_journal_page_first 1554
_journal_page_last 1555
_journal_volume 33
_journal_year 1978
_chemical_compound_source Synthetic
_chemical_formula_sum S6
_chemical_name_mineral Sulfur
_space_group_IT_number 148
_symmetry_space_group_name_Hall '-R 3'
_symmetry_space_group_name_H-M 'R -3 :H'
_cell_angle_alpha 90
_cell_angle_beta 90
_cell_angle_gamma 120
_cell_length_a 10.766
_cell_length_b 10.766
_cell_length_c 4.225
_cell_formula_units_Z 3
_cell_volume 424.098
_database_code_amcsd 0015833
_diffrn_ambient_temperature 183
_exptl_crystal_density_diffrn 2.260
_cod_original_sg_symbol_H-M 'R -3'
_cod_database_code 9012361

loop_
_space_group_symop_operation_xyz
x,y,z
2/3+x,1/3+y,1/3+z
1/3+x,2/3+y,2/3+z
y,-x+y,-z
2/3+y,1/3-x+y,1/3-z
1/3+y,2/3-x+y,2/3-z
-x+y,-x,z
2/3-x+y,1/3-x,1/3+z
1/3-x+y,2/3-x,2/3+z
-x,-y,-z
2/3-x,1/3-y,1/3-z
1/3-x,2/3-y,2/3-z
-y,x-y,z
2/3-y,1/3+x-y,1/3+z
1/3-y,2/3+x-y,2/3+z
x-y,x,-z
2/3+x-y,1/3+x,1/3-z
1/3+x-y,2/3+x,2/3-z

loop_
_atom_site_aniso_label
_atom_site_aniso_U_11
_atom_site_aniso_U_22
_atom_site_aniso_U_33
_atom_site_aniso_U_12
_atom_site_aniso_U_13
_atom_site_aniso_U_23
S 0.01060 0.01150 0.03130 0.00490 0.00220 0.00200

loop_
_atom_site_label
_atom_site_fract_x
_atom_site_fract_y
_atom_site_fract_z
S 0.19050 0.14750 0.39400

loop_
_cod_related_entry_id
_cod_related_entry_database
_cod_related_entry_code
1 ChemSpider 123119
2 AMCSD 0015833
